data_7706694
loop_
_publ_author_name
'Mart\'inez-Junquera, M\'onica'
'Lalinde, Elena'
'Moreno, M. Teresa'
'Alfaro-Arnedo, Elvira'
'L\'opez, Ic\'iar P'
'Larr\'ayoz, Ignacio M'
'Pichel, Jos\'e G'

_publ_section_title
;
 Luminescent cyclometalated platinum(ii) complexes with acyclic
 diaminocarbene ligands: structural, photophysical and biological
 properties.
;
_journal_issue 13
_journal_name_full 'Dalton transactions (Cambridge, England : 2003)'
_journal_page_first 4539
_journal_page_last 4554
_journal_paper_doi 10.1039/d1dt00480h
_journal_volume 50
_journal_year 2021
_chemical_formula_moiety 'C30 H30 Cl F2 N3 O Pt'
_chemical_formula_sum 'C30 H30 Cl F2 N3 O Pt'
_chemical_formula_weight 717.11
_space_group_IT_number 14
_space_group_name_Hall '-P 2ybc'
_space_group_name_H-M_alt 'P 1 21/c 1'
_symmetry_cell_setting monoclinic
_symmetry_Int_Tables_number 14
_symmetry_space_group_name_Hall '-P 2ybc'
_symmetry_space_group_name_H-M 'P 1 21/c 1'
_atom_sites_solution_hydrogens mixed
_atom_sites_solution_primary direct
_atom_sites_solution_secondary direct
_audit_conform_dict_location ftp://ftp.iucr.org/pub/cif_core.dic
_audit_conform_dict_name cif_core.dic
_audit_conform_dict_version 2.4.3
_audit_creation_date 2020-11-30T18:05:56-00:00
_audit_creation_method 'WinGX routine CIF_UPDATE'
_audit_update_record
;
2021-02-09 deposited with the CCDC.	2021-02-25 downloaded from the CCDC.
;
_cell_angle_alpha 90
_cell_angle_beta 104.750(7)
_cell_angle_gamma 90
_cell_formula_units_Z 4
_cell_length_a 14.062(3)
_cell_length_b 10.476(2)
_cell_length_c 19.364(4)
_cell_measurement_reflns_used 9237
_cell_measurement_temperature 100(2)
_cell_measurement_theta_max 27.89
_cell_measurement_theta_min 3.02
_cell_measurement_wavelength 0.71076
_cell_volume 2758.6(10)
_computing_cell_refinement 'SAINT V8.40A integration software'
_computing_data_collection 'Bruker APEX2 software'
_computing_data_reduction 'SORTAV (Blessing, 1995)'
_computing_molecular_graphics 'Ortep for Windows (Farrugia, 2012)'
_computing_publication_material 'WinGX publication routines (Farrugia, 2012)'
_computing_structure_refinement 'SHELXL-2014/7 (Sheldrick, 2014)'
_computing_structure_solution 'SIR-92 (Altomare et al., 1994)'
_diffrn_ambient_temperature 100(2)
_diffrn_detector 'APEX-II CCD'
_diffrn_measured_fraction_theta_full 0.997
_diffrn_measured_fraction_theta_max 0.998
_diffrn_measurement_device '\k-geometry diffractometer'
_diffrn_measurement_device_type 'Bruker APEX-II'
_diffrn_measurement_method '\f or \w oscillation scans'
_diffrn_orient_matrix_UB_11 -0.034611
_diffrn_orient_matrix_UB_12 0.010132
_diffrn_orient_matrix_UB_13 -0.051633
_diffrn_orient_matrix_UB_21 0.060863
_diffrn_orient_matrix_UB_22 0.037902
_diffrn_orient_matrix_UB_23 -0.00923
_diffrn_orient_matrix_UB_31 0.02248
_diffrn_orient_matrix_UB_32 -0.087018
_diffrn_orient_matrix_UB_33 -0.010032
_diffrn_radiation_monochromator graphite
_diffrn_radiation_probe x-ray
_diffrn_radiation_type MoK\a
_diffrn_radiation_wavelength 0.71076
_diffrn_reflns_av_R_equivalents 0.0204
_diffrn_reflns_av_unetI/netI 0.0087
_diffrn_reflns_Laue_measured_fraction_full 0.997
_diffrn_reflns_Laue_measured_fraction_max 0.998
_diffrn_reflns_limit_h_max 18
_diffrn_reflns_limit_h_min -18
_diffrn_reflns_limit_k_max 13
_diffrn_reflns_limit_k_min -13
_diffrn_reflns_limit_l_max 25
_diffrn_reflns_limit_l_min -25
_diffrn_reflns_number 138786
_diffrn_reflns_point_group_measured_fraction_full 0.997
_diffrn_reflns_point_group_measured_fraction_max 0.998
_diffrn_reflns_theta_full 25.243
_diffrn_reflns_theta_max 27.903
_diffrn_reflns_theta_min 2.939
_diffrn_source 'sealed x-ray tube'
_diffrn_standards_number 0
_exptl_absorpt_coefficient_mu 5.225
_exptl_absorpt_correction_T_max 0.746
_exptl_absorpt_correction_T_min 0.596
_exptl_absorpt_correction_type multi-scan
_exptl_absorpt_process_details
;
SADABS-2016/2 - Bruker AXS area detector scaling and absorption correction
;
_exptl_crystal_colour yellow
_exptl_crystal_density_diffrn 1.727
_exptl_crystal_density_method 'not measured'
_exptl_crystal_description Block
_exptl_crystal_F_000 1408
_exptl_crystal_size_max 0.275
_exptl_crystal_size_mid 0.208
_exptl_crystal_size_min 0.18
_refine_diff_density_max 0.653
_refine_diff_density_min -0.931
_refine_diff_density_rms 0.083
_refine_ls_extinction_method none
_refine_ls_goodness_of_fit_ref 1.063
_refine_ls_hydrogen_treatment mixed
_refine_ls_matrix_type full
_refine_ls_number_constraints 0
_refine_ls_number_parameters 351
_refine_ls_number_reflns 6580
_refine_ls_number_restraints 0
_refine_ls_restrained_S_all 1.063
_refine_ls_R_factor_all 0.0138
_refine_ls_R_factor_gt 0.0137
_refine_ls_shift/su_max 0.006
_refine_ls_shift/su_mean 0
_refine_ls_structure_factor_coef Fsqd
_refine_ls_weighting_details 'w=1/[\s^2^(Fo^2^)+(0.0147P)^2^+4.4446P] where P=(Fo^2^+2Fc^2^)/3'
_refine_ls_weighting_scheme calc
_refine_ls_wR_factor_gt 0.0359
_refine_ls_wR_factor_ref 0.036
_reflns_Friedel_coverage 0
_reflns_number_gt 6532
_reflns_number_total 6580
_reflns_threshold_expression 'I > 2\s(I)'
_cod_data_source_file d1dt00480h2.cif
_cod_data_source_block 3b
_cod_depositor_comments 'Adding full bibliography for 7706693--7706694.cif.'
_cod_original_cell_volume 2758.7(10)
_cod_original_sg_symbol_H-M 'P 21/c'
_cod_database_code 7706694
_shelx_estimated_absorpt_t_min 0.328
_shelx_estimated_absorpt_t_max 0.453

loop_
_symmetry_equiv_pos_as_xyz
'x, y, z'
'-x, y+1/2, -z+1/2'
'-x, -y, -z'
'x, -y-1/2, z-1/2'

loop_
_atom_site_label
_atom_site_type_symbol
_atom_site_fract_x
_atom_site_fract_y
_atom_site_fract_z
_atom_site_U_iso_or_equiv
_atom_site_adp_type
_atom_site_occupancy
_atom_site_site_symmetry_order
_atom_site_calc_flag
_atom_site_refinement_flags_posn
_atom_site_refinement_flags_adp
_atom_site_refinement_flags_occupancy
_atom_site_disorder_assembly
_atom_site_disorder_group
Pt1 Pt 0.62916(2) 0.42952(2) 0.63295(2) 0.00953(3) Uani 1 1 d . . . . .
Cl1 Cl 0.48500(3) 0.33635(4) 0.55845(2) 0.01407(8) Uani 1 1 d . . . . .
F1 F 0.76522(10) 0.73248(13) 0.85086(7) 0.0277(3) Uani 1 1 d . . . . .
F2 F 1.00017(8) 0.60344(13) 0.73334(7) 0.0248(3) Uani 1 1 d . . . . .
N1 N 0.56174(11) 0.48689(14) 0.71138(8) 0.0135(3) Uani 1 1 d . . . . .
N2 N 0.68075(11) 0.44448(15) 0.49811(8) 0.0129(3) Uani 1 1 d . . . . .
N3 N 0.77055(11) 0.29389(14) 0.57096(8) 0.0126(3) Uani 1 1 d . . . . .
O1 O 0.93067(12) 0.20112(16) 0.50848(9) 0.0304(3) Uani 1 1 d . . . . .
C1 C 0.47076(14) 0.45314(18) 0.71415(10) 0.0167(3) Uani 1 1 d . . . . .
H1 H 0.4341 0.4002 0.6787 0.02 Uiso 1 1 calc R U . . .
C2 C 0.42956(15) 0.4945(2) 0.76812(11) 0.0213(4) Uani 1 1 d . . . . .
H2 H 0.367 0.4683 0.7697 0.026 Uiso 1 1 calc R U . . .
C3 C 0.48398(17) 0.5757(2) 0.81950(12) 0.0237(4) Uani 1 1 d . . . . .
H3 H 0.4573 0.6069 0.8554 0.028 Uiso 1 1 calc R U . . .
C4 C 0.57819(15) 0.61051(19) 0.81750(10) 0.0205(4) Uani 1 1 d . . . . .
H4 H 0.6153 0.6642 0.8523 0.025 Uiso 1 1 calc R U . . .
C5 C 0.61695(14) 0.56434(17) 0.76279(10) 0.0151(3) Uani 1 1 d . . . . .
C6 C 0.71694(14) 0.58511(17) 0.75465(10) 0.0143(3) Uani 1 1 d . . . . .
C7 C 0.78811(15) 0.66136(18) 0.79888(10) 0.0184(4) Uani 1 1 d . . . . .
C8 C 0.88387(15) 0.66935(19) 0.79371(10) 0.0204(4) Uani 1 1 d . . . . .
H8 H 0.9304 0.72 0.8244 0.024 Uiso 1 1 calc R U . . .
C9 C 0.90642(13) 0.59784(19) 0.74047(10) 0.0171(3) Uani 1 1 d . . . . .
C10 C 0.83922(13) 0.52355(17) 0.69284(9) 0.0144(3) Uani 1 1 d . . . . .
H10 H 0.8585 0.4781 0.6574 0.017 Uiso 1 1 calc R U . . .
C11 C 0.74193(13) 0.51704(16) 0.69813(9) 0.0122(3) Uani 1 1 d . . . . .
C12 C 0.70120(12) 0.38340(16) 0.56090(9) 0.0108(3) Uani 1 1 d . . . . .
C13 C 0.72372(13) 0.41517(17) 0.43986(9) 0.0137(3) Uani 1 1 d . . . . .
C14 C 0.67845(14) 0.32467(18) 0.38885(10) 0.0166(3) Uani 1 1 d . . . . .
C15 C 0.58432(15) 0.2587(2) 0.39123(11) 0.0234(4) Uani 1 1 d . . . . .
H15A H 0.5637 0.2875 0.4322 0.035 Uiso 1 1 calc R U . . .
H15B H 0.5343 0.2783 0.3486 0.035 Uiso 1 1 calc R U . . .
H15C H 0.5949 0.1681 0.3944 0.035 Uiso 1 1 calc R U . . .
C16 C 0.72273(15) 0.2977(2) 0.33355(10) 0.0216(4) Uani 1 1 d . . . . .
H16 H 0.6948 0.2369 0.2994 0.026 Uiso 1 1 calc R U . . .
C17 C 0.80751(16) 0.3603(2) 0.32899(10) 0.0235(4) Uani 1 1 d . . . . .
H17 H 0.8361 0.3414 0.2918 0.028 Uiso 1 1 calc R U . . .
C18 C 0.85009(15) 0.4509(2) 0.37940(11) 0.0225(4) Uani 1 1 d . . . . .
H18 H 0.9068 0.4929 0.3755 0.027 Uiso 1 1 calc R U . . .
C19 C 0.80935(14) 0.48005(19) 0.43583(10) 0.0177(4) Uani 1 1 d . . . . .
C20 C 0.85568(18) 0.5784(2) 0.49081(12) 0.0279(5) Uani 1 1 d . . . . .
H20A H 0.8178 0.5858 0.5255 0.042 Uiso 1 1 calc R U . . .
H20B H 0.9215 0.5526 0.5142 0.042 Uiso 1 1 calc R U . . .
H20C H 0.8572 0.6593 0.4679 0.042 Uiso 1 1 calc R U . . .
C21 C 0.79222(13) 0.20758(17) 0.63173(9) 0.0138(3) Uani 1 1 d . . . . .
H21A H 0.7648 0.2424 0.6689 0.017 Uiso 1 1 calc R U . . .
H21B H 0.8629 0.2022 0.6506 0.017 Uiso 1 1 calc R U . . .
C22 C 0.75150(13) 0.07458(16) 0.61314(9) 0.0124(3) Uani 1 1 d . . . . .
C23 C 0.80124(14) -0.03053(18) 0.64913(10) 0.0165(3) Uani 1 1 d . . . . .
H23 H 0.8597 -0.0187 0.684 0.02 Uiso 1 1 calc R U . . .
C24 C 0.76412(15) -0.15314(18) 0.63329(11) 0.0215(4) Uani 1 1 d . . . . .
H24 H 0.7977 -0.2225 0.658 0.026 Uiso 1 1 calc R U . . .
C25 C 0.67771(15) -0.17272(19) 0.58109(11) 0.0209(4) Uani 1 1 d . . . . .
H25 H 0.6534 -0.2549 0.5704 0.025 Uiso 1 1 calc R U . . .
C26 C 0.62779(14) -0.06877(18) 0.54486(11) 0.0200(4) Uani 1 1 d . . . . .
H26 H 0.5698 -0.0813 0.5096 0.024 Uiso 1 1 calc R U . . .
C27 C 0.66402(14) 0.05423(18) 0.56091(10) 0.0166(3) Uani 1 1 d . . . . .
H27 H 0.6297 0.1235 0.5366 0.02 Uiso 1 1 calc R U . . .
C28 C 0.98320(19) 0.1298(3) 0.40771(14) 0.0359(5) Uani 1 1 d . . . . .
H28A H 0.9619 0.0656 0.3717 0.054 Uiso 1 1 calc R U . . .
H28B H 0.9796 0.2122 0.3854 0.054 Uiso 1 1 calc R U . . .
H28C H 1.0498 0.113 0.4336 0.054 Uiso 1 1 calc R U . . .
C29 C 0.91791(16) 0.1279(2) 0.45829(12) 0.0257(4) Uani 1 1 d . . . . .
C30 C 0.83823(18) 0.0295(3) 0.44469(13) 0.0338(5) Uani 1 1 d . . . . .
H30A H 0.8399 -0.0188 0.4029 0.051 Uiso 1 1 calc R U . . .
H30B H 0.8481 -0.0267 0.485 0.051 Uiso 1 1 calc R U . . .
H30C H 0.7756 0.0709 0.4374 0.051 Uiso 1 1 calc R U . . .
H2N H 0.634(2) 0.498(3) 0.4900(14) 0.026(7) Uiso 1 1 d . . . . .
H3N H 0.8000(18) 0.279(2) 0.5371(13) 0.020(6) Uiso 1 1 d . . . . .

loop_
_atom_site_aniso_label
_atom_site_aniso_U_11
_atom_site_aniso_U_22
_atom_site_aniso_U_33
_atom_site_aniso_U_23
_atom_site_aniso_U_13
_atom_site_aniso_U_12
Pt1 0.00989(4) 0.00970(4) 0.00931(4) 0.00018(2) 0.00303(2) 0.00058(2)
Cl1 0.01169(17) 0.01498(18) 0.01467(18) -0.00005(14) 0.00177(14) -0.00049(14)
F1 0.0336(7) 0.0282(6) 0.0219(6) -0.0145(5) 0.0082(5) -0.0044(5)
F2 0.0121(5) 0.0336(7) 0.0269(6) -0.0033(5) 0.0019(5) -0.0040(5)
N1 0.0156(7) 0.0130(7) 0.0135(7) 0.0009(5) 0.0065(6) 0.0019(5)
N2 0.0144(7) 0.0143(7) 0.0107(7) 0.0018(5) 0.0044(5) 0.0034(6)
N3 0.0148(7) 0.0123(7) 0.0118(7) 0.0014(5) 0.0054(5) 0.0026(5)
O1 0.0285(8) 0.0335(9) 0.0331(8) -0.0095(7) 0.0150(7) 0.0002(7)
C1 0.0159(8) 0.0177(8) 0.0182(9) 0.0015(7) 0.0071(7) 0.0011(7)
C2 0.0205(9) 0.0232(9) 0.0248(10) 0.0036(8) 0.0144(8) 0.0034(7)
C3 0.0295(11) 0.0240(10) 0.0229(10) 0.0007(8) 0.0165(9) 0.0054(8)
C4 0.0280(10) 0.0176(9) 0.0179(9) -0.0025(7) 0.0095(8) 0.0024(8)
C5 0.0192(9) 0.0128(8) 0.0143(8) 0.0002(6) 0.0058(7) 0.0018(6)
C6 0.0177(8) 0.0126(8) 0.0128(8) 0.0002(6) 0.0042(6) 0.0011(6)
C7 0.0256(9) 0.0165(8) 0.0130(8) -0.0030(7) 0.0048(7) 0.0004(7)
C8 0.0212(9) 0.0199(9) 0.0167(8) -0.0022(7) -0.0012(7) -0.0044(7)
C9 0.0121(8) 0.0201(9) 0.0171(8) 0.0036(7) 0.0001(7) -0.0003(7)
C10 0.0152(8) 0.0141(8) 0.0133(8) 0.0005(6) 0.0026(6) 0.0008(6)
C11 0.0140(8) 0.0113(7) 0.0107(7) 0.0018(6) 0.0019(6) 0.0003(6)
C12 0.0108(7) 0.0093(7) 0.0120(7) -0.0007(6) 0.0023(6) -0.0018(6)
C13 0.0165(8) 0.0151(8) 0.0101(7) 0.0027(6) 0.0045(6) 0.0029(6)
C14 0.0189(8) 0.0176(8) 0.0126(8) 0.0014(7) 0.0029(7) 0.0013(7)
C15 0.0240(10) 0.0268(10) 0.0186(9) -0.0023(8) 0.0039(7) -0.0073(8)
C16 0.0269(10) 0.0247(10) 0.0132(8) -0.0028(7) 0.0050(7) 0.0011(8)
C17 0.0276(10) 0.0318(11) 0.0136(8) 0.0012(8) 0.0098(7) 0.0046(8)
C18 0.0205(9) 0.0315(11) 0.0175(9) 0.0034(8) 0.0086(7) -0.0023(8)
C19 0.0202(9) 0.0197(9) 0.0137(8) 0.0025(7) 0.0053(7) -0.0014(7)
C20 0.0316(11) 0.0312(11) 0.0224(10) -0.0040(8) 0.0095(9) -0.0152(9)
C21 0.0162(8) 0.0126(8) 0.0116(7) 0.0014(6) 0.0017(6) 0.0022(6)
C22 0.0136(8) 0.0132(8) 0.0115(8) 0.0005(6) 0.0049(6) 0.0012(6)
C23 0.0168(8) 0.0151(8) 0.0153(8) 0.0012(7) 0.0000(6) 0.0022(7)
C24 0.0260(10) 0.0131(8) 0.0225(9) 0.0039(7) 0.0007(8) 0.0028(7)
C25 0.0234(9) 0.0143(8) 0.0243(10) -0.0013(7) 0.0048(8) -0.0027(7)
C26 0.0148(8) 0.0217(10) 0.0211(9) -0.0018(7) 0.0003(7) -0.0007(7)
C27 0.0140(8) 0.0173(8) 0.0174(8) 0.0021(7) 0.0017(7) 0.0031(7)
C28 0.0390(13) 0.0401(14) 0.0356(12) -0.0023(11) 0.0226(11) 0.0074(11)
C29 0.0251(10) 0.0287(11) 0.0253(10) -0.0019(8) 0.0100(8) 0.0072(8)
C30 0.0337(12) 0.0406(13) 0.0294(11) -0.0125(10) 0.0123(10) -0.0035(10)

loop_
_atom_type_symbol
_atom_type_description
_atom_type_scat_dispersion_real
_atom_type_scat_dispersion_imag
_atom_type_scat_source
C C 0.0033 0.0016 'International Tables Vol C Tables 4.2.6.8 and 6.1.1.4'
H H 0 0 'International Tables Vol C Tables 4.2.6.8 and 6.1.1.4'
Cl Cl 0.1484 0.1585 'International Tables Vol C Tables 4.2.6.8 and 6.1.1.4'
F F 0.0171 0.0103 'International Tables Vol C Tables 4.2.6.8 and 6.1.1.4'
N N 0.0061 0.0033 'International Tables Vol C Tables 4.2.6.8 and 6.1.1.4'
Pt Pt -1.7033 8.3905 'International Tables Vol C Tables 4.2.6.8 and 6.1.1.4'
O O 0.0106 0.006 'International Tables Vol C Tables 4.2.6.8 and 6.1.1.4'

loop_
_geom_angle_atom_site_label_1
_geom_angle_atom_site_label_2
_geom_angle_atom_site_label_3
_geom_angle
_geom_angle_site_symmetry_1
_geom_angle_site_symmetry_3
_geom_angle_publ_flag
C12 Pt1 C11 95.25(7) . . ?
C12 Pt1 N1 175.92(6) . . ?
C11 Pt1 N1 80.82(7) . . ?
C12 Pt1 Cl1 88.99(5) . . ?
C11 Pt1 Cl1 175.15(5) . . ?
N1 Pt1 Cl1 94.89(5) . . ?
C1 N1 C5 119.95(16) . . ?
C1 N1 Pt1 124.85(13) . . ?
C5 N1 Pt1 115.20(12) . . ?
C12 N2 C13 124.95(15) . . ?
C12 N2 H2N 117.4(18) . . ?
C13 N2 H2N 117.2(18) . . ?
C12 N3 C21 123.47(15) . . ?
C12 N3 H3N 119.3(16) . . ?
C21 N3 H3N 116.8(16) . . ?
N1 C1 C2 122.23(18) . . ?
N1 C1 H1 118.9 . . ?
C2 C1 H1 118.9 . . ?
C3 C2 C1 118.27(19) . . ?
C3 C2 H2 120.9 . . ?
C1 C2 H2 120.9 . . ?
C2 C3 C4 120.03(18) . . ?
C2 C3 H3 120 . . ?
C4 C3 H3 120 . . ?
C3 C4 C5 119.44(19) . . ?
C3 C4 H4 120.3 . . ?
C5 C4 H4 120.3 . . ?
N1 C5 C4 120.05(18) . . ?
N1 C5 C6 113.08(15) . . ?
C4 C5 C6 126.81(18) . . ?
C7 C6 C11 118.76(17) . . ?
C7 C6 C5 125.20(17) . . ?
C11 C6 C5 116.00(16) . . ?
F1 C7 C8 116.22(17) . . ?
F1 C7 C6 120.21(17) . . ?
C8 C7 C6 123.58(18) . . ?
C9 C8 C7 115.94(17) . . ?
C9 C8 H8 122 . . ?
C7 C8 H8 122 . . ?
F2 C9 C8 117.81(17) . . ?
F2 C9 C10 118.19(17) . . ?
C8 C9 C10 123.98(18) . . ?
C9 C10 C11 119.62(17) . . ?
C9 C10 H10 120.2 . . ?
C11 C10 H10 120.2 . . ?
C10 C11 C6 117.99(16) . . ?
C10 C11 Pt1 127.91(13) . . ?
C6 C11 Pt1 114.03(13) . . ?
N3 C12 N2 116.72(15) . . ?
N3 C12 Pt1 123.76(12) . . ?
N2 C12 Pt1 119.53(12) . . ?
C14 C13 C19 122.12(17) . . ?
C14 C13 N2 119.37(16) . . ?
C19 C13 N2 118.50(16) . . ?
C16 C14 C13 117.79(18) . . ?
C16 C14 C15 119.85(17) . . ?
C13 C14 C15 122.36(17) . . ?
C14 C15 H15A 109.5 . . ?
C14 C15 H15B 109.5 . . ?
H15A C15 H15B 109.5 . . ?
C14 C15 H15C 109.5 . . ?
H15A C15 H15C 109.5 . . ?
H15B C15 H15C 109.5 . . ?
C17 C16 C14 120.84(19) . . ?
C17 C16 H16 119.6 . . ?
C14 C16 H16 119.6 . . ?
C16 C17 C18 120.35(18) . . ?
C16 C17 H17 119.8 . . ?
C18 C17 H17 119.8 . . ?
C17 C18 C19 120.94(19) . . ?
C17 C18 H18 119.5 . . ?
C19 C18 H18 119.5 . . ?
C18 C19 C13 117.94(18) . . ?
C18 C19 C20 121.03(18) . . ?
C13 C19 C20 121.03(17) . . ?
C19 C20 H20A 109.5 . . ?
C19 C20 H20B 109.5 . . ?
H20A C20 H20B 109.5 . . ?
C19 C20 H20C 109.5 . . ?
H20A C20 H20C 109.5 . . ?
H20B C20 H20C 109.5 . . ?
N3 C21 C22 113.03(14) . . ?
N3 C21 H21A 109 . . ?
C22 C21 H21A 109 . . ?
N3 C21 H21B 109 . . ?
C22 C21 H21B 109 . . ?
H21A C21 H21B 107.8 . . ?
C23 C22 C27 118.65(17) . . ?
C23 C22 C21 119.81(16) . . ?
C27 C22 C21 121.53(16) . . ?
C24 C23 C22 120.49(17) . . ?
C24 C23 H23 119.8 . . ?
C22 C23 H23 119.8 . . ?
C25 C24 C23 120.55(18) . . ?
C25 C24 H24 119.7 . . ?
C23 C24 H24 119.7 . . ?
C24 C25 C26 119.40(18) . . ?
C24 C25 H25 120.3 . . ?
C26 C25 H25 120.3 . . ?
C25 C26 C27 120.35(18) . . ?
C25 C26 H26 119.8 . . ?
C27 C26 H26 119.8 . . ?
C26 C27 C22 120.56(17) . . ?
C26 C27 H27 119.7 . . ?
C22 C27 H27 119.7 . . ?
C29 C28 H28A 109.5 . . ?
C29 C28 H28B 109.5 . . ?
H28A C28 H28B 109.5 . . ?
C29 C28 H28C 109.5 . . ?
H28A C28 H28C 109.5 . . ?
H28B C28 H28C 109.5 . . ?
O1 C29 C30 121.8(2) . . ?
O1 C29 C28 121.5(2) . . ?
C30 C29 C28 116.7(2) . . ?
C29 C30 H30A 109.5 . . ?
C29 C30 H30B 109.5 . . ?
H30A C30 H30B 109.5 . . ?
C29 C30 H30C 109.5 . . ?
H30A C30 H30C 109.5 . . ?
H30B C30 H30C 109.5 . . ?

loop_
_geom_bond_atom_site_label_1
_geom_bond_atom_site_label_2
_geom_bond_distance
_geom_bond_site_symmetry_2
_geom_bond_publ_flag
Pt1 C12 1.9814(17) . ?
Pt1 C11 1.9822(17) . ?
Pt1 N1 2.0735(15) . ?
Pt1 Cl1 2.3780(5) . ?
F1 C7 1.355(2) . ?
F2 C9 1.361(2) . ?
N1 C1 1.342(2) . ?
N1 C5 1.363(2) . ?
N2 C12 1.339(2) . ?
N2 C13 1.442(2) . ?
N2 H2N 0.85(3) . ?
N3 C12 1.331(2) . ?
N3 C21 1.453(2) . ?
N3 H3N 0.88(3) . ?
O1 C29 1.215(3) . ?
C1 C2 1.387(3) . ?
C1 H1 0.93 . ?
C2 C3 1.382(3) . ?
C2 H2 0.93 . ?
C3 C4 1.384(3) . ?
C3 H3 0.93 . ?
C4 C5 1.396(3) . ?
C4 H4 0.93 . ?
C5 C6 1.470(3) . ?
C6 C7 1.392(3) . ?
C6 C11 1.423(2) . ?
C7 C8 1.378(3) . ?
C8 C9 1.375(3) . ?
C8 H8 0.93 . ?
C9 C10 1.380(3) . ?
C10 C11 1.399(2) . ?
C10 H10 0.93 . ?
C13 C14 1.400(3) . ?
C13 C19 1.402(3) . ?
C14 C16 1.398(3) . ?
C14 C15 1.504(3) . ?
C15 H15A 0.96 . ?
C15 H15B 0.96 . ?
C15 H15C 0.96 . ?
C16 C17 1.383(3) . ?
C16 H16 0.93 . ?
C17 C18 1.384(3) . ?
C17 H17 0.93 . ?
C18 C19 1.391(3) . ?
C18 H18 0.93 . ?
C19 C20 1.505(3) . ?
C20 H20A 0.96 . ?
C20 H20B 0.96 . ?
C20 H20C 0.96 . ?
C21 C22 1.515(2) . ?
C21 H21A 0.97 . ?
C21 H21B 0.97 . ?
C22 C23 1.393(2) . ?
C22 C27 1.396(3) . ?
C23 C24 1.391(3) . ?
C23 H23 0.93 . ?
C24 C25 1.384(3) . ?
C24 H24 0.93 . ?
C25 C26 1.386(3) . ?
C25 H25 0.93 . ?
C26 C27 1.391(3) . ?
C26 H26 0.93 . ?
C27 H27 0.93 . ?
C28 C29 1.504(3) . ?
C28 H28A 0.96 . ?
C28 H28B 0.96 . ?
C28 H28C 0.96 . ?
C29 C30 1.495(3) . ?
C30 H30A 0.96 . ?
C30 H30B 0.96 . ?
C30 H30C 0.96 . ?
